data_4086919
loop_
_publ_author_name
'Lee, Ting-Yu'
'Lin, Yi-Jen'
'Chang, Yuan-Zhen'
'Huang, Li-Shin'
'Ko, Bao-Tsan'
'Huang, Jui-Hsien'

_publ_section_title
;
 Nickel-Catalyzed Coupling of Carbon Dioxide with Cyclohexene Oxide by
 Well-Characterized Bis(N-Heterocyclic Carbene) Carbazolide Complexes
;
_journal_name_full Organometallics
_journal_paper_doi 10.1021/acs.organomet.6b00756
_journal_year 2017
_chemical_formula_sum 'C36 H47 N5 Ni O2'
_chemical_formula_weight 640.50
_chemical_name_systematic
; 
 ? 
;
_space_group_IT_number 14
_symmetry_cell_setting monoclinic
_symmetry_space_group_name_Hall '-P 2ybc'
_symmetry_space_group_name_H-M 'P 1 21/c 1'
_atom_sites_solution_hydrogens geom
_atom_sites_solution_primary direct
_atom_sites_solution_secondary difmap
_audit_creation_method SHELXL-97
_cell_angle_alpha 90.00
_cell_angle_beta 96.637(4)
_cell_angle_gamma 90.00
_cell_formula_units_Z 4
_cell_length_a 16.1107(11)
_cell_length_b 15.4368(11)
_cell_length_c 13.7704(12)
_cell_measurement_reflns_used 4958
_cell_measurement_temperature 298(2)
_cell_measurement_theta_max 26.30
_cell_measurement_theta_min 3.28
_cell_volume 3401.7(4)
_computing_cell_refinement 'Bruker APEX2 (Bruker, 2008)'
_computing_data_collection 'APEX2 (Bruker, 2008)'
_computing_data_reduction 'Bruker APEX2 (Bruker, 2008)'
_computing_molecular_graphics 'SHELXTL (Sheldrick, 2008)'
_computing_publication_material 'SHELXTL (Sheldrick, 2008)'
_computing_structure_refinement 'SHELXL-97 (Sheldrick, 2008)'
_computing_structure_solution 'SHELXS-97 (Sheldrick, 2008)'
_diffrn_ambient_temperature 298(2)
_diffrn_measured_fraction_theta_full 0.991
_diffrn_measured_fraction_theta_max 0.991
_diffrn_measurement_device_type 'CCD area detector'
_diffrn_measurement_method 'phi and omega scans'
_diffrn_radiation_monochromator graphite
_diffrn_radiation_source 'fine-focus sealed tube'
_diffrn_radiation_type MoK\a
_diffrn_radiation_wavelength 0.71073
_diffrn_reflns_av_R_equivalents 0.0438
_diffrn_reflns_av_sigmaI/netI 0.0877
_diffrn_reflns_limit_h_max 21
_diffrn_reflns_limit_h_min -15
_diffrn_reflns_limit_k_max 20
_diffrn_reflns_limit_k_min -16
_diffrn_reflns_limit_l_max 18
_diffrn_reflns_limit_l_min -18
_diffrn_reflns_number 27191
_diffrn_reflns_theta_full 28.71
_diffrn_reflns_theta_max 28.71
_diffrn_reflns_theta_min 1.83
_exptl_absorpt_coefficient_mu 0.609
_exptl_absorpt_correction_T_max 0.9142
_exptl_absorpt_correction_T_min 0.8291
_exptl_absorpt_correction_type multi-scan
_exptl_crystal_colour purple
_exptl_crystal_density_diffrn 1.251
_exptl_crystal_density_method 'not measured'
_exptl_crystal_description lamellar
_exptl_crystal_F_000 1368
_exptl_crystal_size_max 0.32
_exptl_crystal_size_mid 0.24
_exptl_crystal_size_min 0.15
_refine_diff_density_max 0.803
_refine_diff_density_min -0.532
_refine_diff_density_rms 0.068
_refine_ls_extinction_method none
_refine_ls_goodness_of_fit_ref 1.021
_refine_ls_hydrogen_treatment constr
_refine_ls_matrix_type full
_refine_ls_number_parameters 405
_refine_ls_number_reflns 8716
_refine_ls_number_restraints 5
_refine_ls_restrained_S_all 1.044
_refine_ls_R_factor_all 0.1421
_refine_ls_R_factor_gt 0.0647
_refine_ls_shift/su_max 0.000
_refine_ls_shift/su_mean 0.000
_refine_ls_structure_factor_coef Fsqd
_refine_ls_weighting_details 'calc w=1/[\s^2^(Fo^2^)+(0.1086P)^2^+0.0000P] where P=(Fo^2^+2Fc^2^)/3'
_refine_ls_weighting_scheme calc
_refine_ls_wR_factor_gt 0.1775
_refine_ls_wR_factor_ref 0.2089
_reflns_number_gt 4240
_reflns_number_total 8716
_reflns_threshold_expression >2sigma(I)
_cod_data_source_file om6b00756_si_002.cif
_cod_data_source_block hjhic48m
_cod_depositor_comments
;
The following automatic conversions were performed:

'_symmetry_cell_setting' value 'Monoclinic' changed to 'monoclinic'
according to
/usr/data/users/saulius/crontab/automatic-downloads/rss-feeds/ACS/lib/dictionaries/cif_core.dic
dictionary named 'cif_core.dic' version 2.4.2 from 2011-04-26.

Automatic conversion script
Id: cif_fix_values 4268 2015-11-12 08:31:59Z antanas 
;
_cod_original_sg_symbol_H-M P2(1)/c
_cod_database_code 4086919

loop_
_symmetry_equiv_pos_as_xyz
'x, y, z'
'-x, y+1/2, -z+1/2'
'-x, -y, -z'
'x, -y-1/2, z-1/2'

loop_
_atom_site_label
_atom_site_type_symbol
_atom_site_fract_x
_atom_site_fract_y
_atom_site_fract_z
_atom_site_U_iso_or_equiv
_atom_site_adp_type
_atom_site_occupancy
_atom_site_symmetry_multiplicity
_atom_site_calc_flag
_atom_site_refinement_flags
Ni Ni 0.41914(3) 0.16077(3) 1.06261(3) 0.04804(19) Uani 1 1 d .
O1 O 0.51974(14) 0.22222(19) 1.05038(18) 0.0619(7) Uani 1 1 d .
O2 O 0.4554(2) 0.34816(19) 1.0553(2) 0.0795(9) Uani 1 1 d .
N1 N 0.31393(16) 0.13224(18) 1.0904(2) 0.0464(7) Uani 1 1 d .
N2 N 0.42862(16) 0.09278(18) 1.2666(2) 0.0485(7) Uani 1 1 d .
N3 N 0.54802(18) 0.0840(2) 1.2114(2) 0.0585(8) Uani 1 1 d .
N4 N 0.29885(18) 0.17671(17) 0.8817(2) 0.0494(7) Uani 1 1 d .
N5 N 0.4242(2) 0.1725(2) 0.8484(2) 0.0670(9) Uani 1 1 d .
C1 C 0.28983(19) 0.1146(2) 1.1819(2) 0.0439(8) Uani 1 1 d .
C2 C 0.3406(2) 0.0983(2) 1.2684(3) 0.0479(8) Uani 1 1 d .
C3 C 0.3053(2) 0.0832(2) 1.3530(3) 0.0515(9) Uani 1 1 d .
H3A H 0.3399 0.0750 1.4112 0.062 Uiso 1 1 calc R
C4 C 0.2182(2) 0.0798(2) 1.3539(3) 0.0548(9) Uani 1 1 d .
C5 C 0.1681(2) 0.0959(2) 1.2685(3) 0.0558(9) Uani 1 1 d .
H5A H 0.1103 0.0944 1.2679 0.067 Uiso 1 1 calc R
C6 C 0.2027(2) 0.1146(2) 1.1819(3) 0.0504(8) Uani 1 1 d .
C7 C 0.1690(2) 0.1355(2) 1.0832(3) 0.0518(9) Uani 1 1 d .
C8 C 0.0883(2) 0.1454(2) 1.0350(3) 0.0614(10) Uani 1 1 d .
H8A H 0.0422 0.1385 1.0692 0.074 Uiso 1 1 calc R
C9 C 0.0767(2) 0.1655(2) 0.9353(3) 0.0622(11) Uani 1 1 d .
C10 C 0.1461(2) 0.1779(2) 0.8873(3) 0.0587(10) Uani 1 1 d .
H10A H 0.1382 0.1936 0.8217 0.070 Uiso 1 1 calc R
C11 C 0.2276(2) 0.1682(2) 0.9324(3) 0.0498(9) Uani 1 1 d .
C12 C 0.2387(2) 0.1457(2) 1.0314(3) 0.0456(8) Uani 1 1 d .
C13 C 0.4679(2) 0.1125(2) 1.1860(3) 0.0502(9) Uani 1 1 d .
C14 C 0.4830(2) 0.0539(3) 1.3386(3) 0.0634(10) Uani 1 1 d .
H14A H 0.4706 0.0353 1.3995 0.076 Uiso 1 1 calc R
C15 C 0.5571(2) 0.0482(3) 1.3039(3) 0.0655(11) Uani 1 1 d .
H15A H 0.6058 0.0245 1.3362 0.079 Uiso 1 1 calc R
C16 C 0.6136(2) 0.0768(3) 1.1471(3) 0.0827(14) Uani 1 1 d .
H16A H 0.6100 0.0199 1.1171 0.099 Uiso 1 1 calc R
H16B H 0.6027 0.1192 1.0952 0.099 Uiso 1 1 calc R
C17 C 0.6973(3) 0.0893(5) 1.1932(5) 0.137(3) Uani 1 1 d .
H17A H 0.7059 0.0495 1.2480 0.165 Uiso 1 1 calc R
H17B H 0.7008 0.1474 1.2201 0.165 Uiso 1 1 calc R
C18 C 0.7677(3) 0.0782(5) 1.1349(5) 0.129(2) Uani 1 1 d .
H18A H 0.7590 0.0248 1.0980 0.155 Uiso 1 1 calc R
H18B H 0.7660 0.1253 1.0881 0.155 Uiso 1 1 calc R
C19 C 0.8506(4) 0.0755(6) 1.1880(7) 0.198(4) Uani 1 1 d .
H19A H 0.8881 0.0473 1.1487 0.297 Uiso 1 1 calc R
H19B H 0.8490 0.0440 1.2478 0.297 Uiso 1 1 calc R
H19C H 0.8697 0.1335 1.2025 0.297 Uiso 1 1 calc R
C20 C 0.3789(2) 0.1731(2) 0.9254(3) 0.0530(9) Uani 1 1 d .
C21 C 0.2966(3) 0.1802(2) 0.7808(3) 0.0600(10) Uani 1 1 d .
H21A H 0.2489 0.1838 0.7360 0.072 Uiso 1 1 calc R
C22 C 0.3741(3) 0.1774(2) 0.7603(3) 0.0645(11) Uani 1 1 d .
H22A H 0.3918 0.1786 0.6984 0.077 Uiso 1 1 calc R
C23 C 0.5216(4) 0.1335(5) 0.8579(4) 0.136(3) Uani 1 1 d D
H23A H 0.5268 0.0848 0.8157 0.164 Uiso 1 1 d R
H23B H 0.5424 0.1187 0.9239 0.164 Uiso 1 1 d R
C24 C 0.5654(5) 0.2069(4) 0.8275(5) 0.159(3) Uani 1 1 d D
H24A H 0.5522 0.2575 0.8632 0.191 Uiso 1 1 d R
H24B H 0.5513 0.2164 0.7587 0.191 Uiso 1 1 d R
C25 C 0.6656(5) 0.1944(8) 0.8578(11) 0.346(10) Uani 1 1 d D
H25A H 0.6707 0.1850 0.9272 0.416 Uiso 1 1 d R
H25B H 0.6976 0.2454 0.8480 0.416 Uiso 1 1 d R
C26 C 0.6904(5) 0.1103(7) 0.8332(9) 0.250(7) Uani 1 1 d D
H26A H 0.7469 0.1109 0.8643 0.376 Uiso 1 1 d R
H26B H 0.6642 0.0566 0.8474 0.376 Uiso 1 1 d R
H26C H 0.6906 0.1160 0.7638 0.376 Uiso 1 1 d R
C27 C 0.1816(2) 0.0530(2) 1.4484(3) 0.0607(10) Uani 1 1 d .
C28 C 0.2243(4) 0.1028(5) 1.5362(4) 0.155(3) Uani 1 1 d .
H28A H 0.1997 0.0868 1.5939 0.232 Uiso 1 1 calc R
H28B H 0.2174 0.1639 1.5250 0.232 Uiso 1 1 calc R
H28C H 0.2828 0.0889 1.5450 0.232 Uiso 1 1 calc R
C29 C 0.1917(5) -0.0418(4) 1.4630(5) 0.154(3) Uani 1 1 d .
H29A H 0.1676 -0.0589 1.5206 0.231 Uiso 1 1 calc R
H29B H 0.2501 -0.0562 1.4704 0.231 Uiso 1 1 calc R
H29C H 0.1640 -0.0718 1.4073 0.231 Uiso 1 1 calc R
C30 C 0.0898(3) 0.0720(5) 1.4444(4) 0.141(3) Uani 1 1 d .
H30A H 0.0706 0.0559 1.5053 0.212 Uiso 1 1 calc R
H30B H 0.0599 0.0394 1.3922 0.212 Uiso 1 1 calc R
H30C H 0.0804 0.1327 1.4331 0.212 Uiso 1 1 calc R
C31 C -0.0132(2) 0.1694(3) 0.8807(4) 0.0746(13) Uani 1 1 d .
C32 C -0.0677(3) 0.2291(4) 0.9377(5) 0.1122(19) Uani 1 1 d .
H32A H -0.1232 0.2322 0.9037 0.168 Uiso 1 1 calc R
H32B H -0.0437 0.2860 0.9427 0.168 Uiso 1 1 calc R
H32C H -0.0702 0.2060 1.0020 0.168 Uiso 1 1 calc R
C33 C -0.0495(3) 0.0795(3) 0.8782(5) 0.118(2) Uani 1 1 d .
H33A H -0.1055 0.0808 0.8458 0.176 Uiso 1 1 calc R
H33B H -0.0501 0.0587 0.9438 0.176 Uiso 1 1 calc R
H33C H -0.0160 0.0417 0.8434 0.176 Uiso 1 1 calc R
C34 C -0.0141(3) 0.2042(5) 0.7790(4) 0.131(2) Uani 1 1 d .
H34A H -0.0707 0.2089 0.7491 0.197 Uiso 1 1 calc R
H34B H 0.0162 0.1655 0.7413 0.197 Uiso 1 1 calc R
H34C H 0.0118 0.2603 0.7814 0.197 Uiso 1 1 calc R
C35 C 0.5160(2) 0.3035(3) 1.0535(2) 0.0479(8) Uani 1 1 d .
C36 C 0.6013(3) 0.3484(3) 1.0491(4) 0.0776(13) Uani 1 1 d .
H36A H 0.5988 0.4066 1.0733 0.116 Uiso 1 1 calc R
H36B H 0.6139 0.3497 0.9826 0.116 Uiso 1 1 calc R
H36C H 0.6440 0.3169 1.0886 0.116 Uiso 1 1 calc R

loop_
_atom_site_aniso_label
_atom_site_aniso_U_11
_atom_site_aniso_U_22
_atom_site_aniso_U_33
_atom_site_aniso_U_23
_atom_site_aniso_U_13
_atom_site_aniso_U_12
Ni 0.0454(3) 0.0589(3) 0.0398(3) -0.0008(2) 0.0047(2) -0.00362(19)
O1 0.0488(14) 0.081(2) 0.0564(17) 0.0075(14) 0.0074(12) -0.0091(13)
O2 0.082(2) 0.087(2) 0.073(2) -0.0050(15) 0.0266(16) -0.0064(16)
N1 0.0481(16) 0.0536(16) 0.0367(16) -0.0001(13) 0.0018(13) -0.0020(13)
N2 0.0490(16) 0.0568(18) 0.0396(17) 0.0003(13) 0.0041(13) 0.0002(13)
N3 0.0480(17) 0.076(2) 0.051(2) -0.0008(16) 0.0051(14) 0.0060(15)
N4 0.0556(18) 0.0544(18) 0.0377(16) 0.0034(13) 0.0029(14) -0.0024(13)
N5 0.0528(19) 0.103(3) 0.047(2) -0.0074(17) 0.0111(16) -0.0042(16)
C1 0.0457(19) 0.0433(19) 0.043(2) 0.0005(15) 0.0069(15) -0.0062(15)
C2 0.0470(19) 0.054(2) 0.042(2) -0.0012(16) 0.0043(16) -0.0064(16)
C3 0.051(2) 0.062(2) 0.041(2) 0.0018(17) 0.0032(16) -0.0040(16)
C4 0.059(2) 0.058(2) 0.048(2) 0.0001(18) 0.0114(18) -0.0034(17)
C5 0.049(2) 0.066(2) 0.053(2) 0.0015(18) 0.0073(18) -0.0091(17)
C6 0.0442(19) 0.060(2) 0.048(2) 0.0003(17) 0.0080(16) -0.0048(16)
C7 0.0449(19) 0.058(2) 0.051(2) 0.0035(17) -0.0005(17) -0.0064(16)
C8 0.044(2) 0.076(3) 0.064(3) 0.005(2) 0.0048(18) -0.0075(17)
C9 0.047(2) 0.073(3) 0.064(3) 0.005(2) -0.0083(19) -0.0066(17)
C10 0.056(2) 0.067(3) 0.050(2) 0.0085(18) -0.0083(18) -0.0029(18)
C11 0.054(2) 0.051(2) 0.043(2) 0.0033(16) -0.0018(16) -0.0054(15)
C12 0.0429(18) 0.049(2) 0.044(2) -0.0011(15) 0.0005(15) -0.0056(14)
C13 0.0463(19) 0.057(2) 0.047(2) -0.0059(17) 0.0058(16) -0.0018(17)
C14 0.061(2) 0.087(3) 0.041(2) 0.012(2) -0.0037(18) 0.002(2)
C15 0.054(2) 0.090(3) 0.051(2) 0.007(2) 0.0011(19) 0.012(2)
C16 0.059(3) 0.119(4) 0.074(3) 0.012(3) 0.019(2) 0.024(2)
C17 0.076(4) 0.223(8) 0.118(6) -0.006(5) 0.038(4) -0.025(4)
C18 0.073(3) 0.172(6) 0.148(6) 0.007(5) 0.036(4) 0.001(4)
C19 0.091(5) 0.290(12) 0.218(11) 0.009(8) 0.033(6) -0.007(6)
C20 0.050(2) 0.064(2) 0.046(2) -0.0027(17) 0.0093(17) -0.0032(16)
C21 0.070(3) 0.070(3) 0.038(2) 0.0044(18) -0.0012(18) -0.0017(19)
C22 0.078(3) 0.075(3) 0.041(2) -0.0016(19) 0.007(2) -0.007(2)
C23 0.165(6) 0.197(7) 0.051(3) -0.025(4) 0.030(4) -0.082(6)
C24 0.263(10) 0.121(5) 0.079(5) 0.014(4) -0.037(5) 0.011(6)
C25 0.164(10) 0.49(3) 0.36(2) -0.010(19) -0.103(11) 0.151(13)
C26 0.135(7) 0.201(11) 0.40(2) -0.121(11) -0.039(9) 0.035(7)
C27 0.060(2) 0.070(3) 0.055(2) 0.009(2) 0.0179(19) -0.0021(19)
C28 0.189(6) 0.226(8) 0.055(4) -0.017(4) 0.041(4) -0.099(6)
C29 0.230(8) 0.092(4) 0.165(7) 0.048(4) 0.129(6) 0.028(4)
C30 0.101(4) 0.229(8) 0.104(5) 0.062(5) 0.058(4) 0.038(4)
C31 0.050(2) 0.087(3) 0.081(3) 0.012(2) -0.017(2) -0.006(2)
C32 0.065(3) 0.128(5) 0.138(6) 0.007(4) -0.010(3) 0.013(3)
C33 0.077(3) 0.101(4) 0.162(6) 0.000(4) -0.042(3) -0.016(3)
C34 0.069(3) 0.212(7) 0.102(5) 0.051(5) -0.033(3) -0.004(4)
C35 0.049(2) 0.065(2) 0.0296(18) -0.0005(17) 0.0048(15) -0.0023(19)
C36 0.075(3) 0.092(3) 0.065(3) -0.002(2) 0.006(2) -0.029(2)

loop_
_atom_type_symbol
_atom_type_description
_atom_type_scat_dispersion_real
_atom_type_scat_dispersion_imag
_atom_type_scat_source
C C 0.0033 0.0016 'International Tables Vol C Tables 4.2.6.8 and 6.1.1.4'
H H 0.0000 0.0000 'International Tables Vol C Tables 4.2.6.8 and 6.1.1.4'
N N 0.0061 0.0033 'International Tables Vol C Tables 4.2.6.8 and 6.1.1.4'
O O 0.0106 0.0060 'International Tables Vol C Tables 4.2.6.8 and 6.1.1.4'
Ni Ni 0.3393 1.1124 'International Tables Vol C Tables 4.2.6.8 and 6.1.1.4'

loop_
_geom_angle_atom_site_label_1
_geom_angle_atom_site_label_2
_geom_angle_atom_site_label_3
_geom_angle
N1 Ni O1 162.90(12)
N1 Ni C20 90.78(13)
O1 Ni C20 93.29(13)
N1 Ni C13 90.89(13)
O1 Ni C13 90.36(13)
C20 Ni C13 161.94(15)
C35 O1 Ni 116.7(2)
C1 N1 C12 104.1(3)
C1 N1 Ni 126.8(2)
C12 N1 Ni 127.2(2)
C13 N2 C14 111.3(3)
C13 N2 C2 123.5(3)
C14 N2 C2 124.3(3)
C13 N3 C15 111.2(3)
C13 N3 C16 126.6(3)
C15 N3 C16 121.5(3)
C20 N4 C21 111.0(3)
C20 N4 C11 124.0(3)
C21 N4 C11 124.6(3)
C20 N5 C22 112.0(3)
C20 N5 C23 121.8(3)
C22 N5 C23 122.5(3)
C2 C1 N1 128.0(3)
C2 C1 C6 119.4(3)
N1 C1 C6 112.6(3)
C3 C2 C1 119.8(3)
C3 C2 N2 121.0(3)
C1 C2 N2 119.1(3)
C2 C3 C4 121.7(3)
C2 C3 H3A 119.2
C4 C3 H3A 119.2
C5 C4 C3 118.4(3)
C5 C4 C27 121.8(3)
C3 C4 C27 119.7(3)
C4 C5 C6 120.9(3)
C4 C5 H5A 119.5
C6 C5 H5A 119.5
C5 C6 C1 119.7(3)
C5 C6 C7 134.8(3)
C1 C6 C7 105.5(3)
C8 C7 C12 119.9(4)
C8 C7 C6 134.5(3)
C12 C7 C6 105.6(3)
C9 C8 C7 120.1(3)
C9 C8 H8A 119.9
C7 C8 H8A 119.9
C10 C9 C8 118.6(3)
C10 C9 C31 121.7(4)
C8 C9 C31 119.6(4)
C9 C10 C11 123.1(4)
C9 C10 H10A 118.5
C11 C10 H10A 118.5
C10 C11 C12 118.0(3)
C10 C11 N4 123.1(3)
C12 C11 N4 118.9(3)
C11 C12 N1 127.6(3)
C11 C12 C7 120.2(3)
N1 C12 C7 112.2(3)
N3 C13 N2 103.3(3)
N3 C13 Ni 128.5(3)
N2 C13 Ni 128.1(2)
C15 C14 N2 106.9(3)
C15 C14 H14A 126.6
N2 C14 H14A 126.6
C14 C15 N3 107.4(3)
C14 C15 H15A 126.3
N3 C15 H15A 126.3
C17 C16 N3 115.5(4)
C17 C16 H16A 108.4
N3 C16 H16A 108.4
C17 C16 H16B 108.4
N3 C16 H16B 108.4
H16A C16 H16B 107.5
C16 C17 C18 119.1(6)
C16 C17 H17A 107.5
C18 C17 H17A 107.5
C16 C17 H17B 107.5
C18 C17 H17B 107.5
H17A C17 H17B 107.0
C19 C18 C17 116.9(7)
C19 C18 H18A 108.1
C17 C18 H18A 108.1
C19 C18 H18B 108.1
C17 C18 H18B 108.1
H18A C18 H18B 107.3
C18 C19 H19A 109.5
C18 C19 H19B 109.5
H19A C19 H19B 109.5
C18 C19 H19C 109.5
H19A C19 H19C 109.5
H19B C19 H19C 109.5
N5 C20 N4 102.9(3)
N5 C20 Ni 127.8(3)
N4 C20 Ni 129.1(3)
C22 C21 N4 107.4(3)
C22 C21 H21A 126.3
N4 C21 H21A 126.3
C21 C22 N5 106.7(3)
C21 C22 H22A 126.6
N5 C22 H22A 126.6
C24 C23 N5 100.6(6)
C24 C23 H23A 111.4
N5 C23 H23A 112.4
C24 C23 H23B 109.7
N5 C23 H23B 112.4
H23A C23 H23B 110.0
C23 C24 C25 109.9(7)
C23 C24 H24A 110.6
C25 C24 H24A 103.7
C23 C24 H24B 110.0
C25 C24 H24B 112.6
H24A C24 H24B 109.8
C26 C25 C24 110.3(8)
C26 C25 H25A 96.2
C24 C25 H25A 104.0
C26 C25 H25B 123.3
C24 C25 H25B 113.5
H25A C25 H25B 106.1
C25 C26 H26A 99.4
C25 C26 H26B 126.9
H26A C26 H26B 109.5
C25 C26 H26C 100.9
H26A C26 H26C 109.5
H26B C26 H26C 109.5
C29 C27 C30 106.8(5)
C29 C27 C28 110.9(5)
C30 C27 C28 106.5(5)
C29 C27 C4 109.3(3)
C30 C27 C4 112.8(4)
C28 C27 C4 110.5(3)
C27 C28 H28A 109.5
C27 C28 H28B 109.5
H28A C28 H28B 109.5
C27 C28 H28C 109.5
H28A C28 H28C 109.5
H28B C28 H28C 109.5
C27 C29 H29A 109.5
C27 C29 H29B 109.5
H29A C29 H29B 109.5
C27 C29 H29C 109.5
H29A C29 H29C 109.5
H29B C29 H29C 109.5
C27 C30 H30A 109.5
C27 C30 H30B 109.5
H30A C30 H30B 109.5
C27 C30 H30C 109.5
H30A C30 H30C 109.5
H30B C30 H30C 109.5
C34 C31 C33 110.3(5)
C34 C31 C32 108.5(4)
C33 C31 C32 108.6(4)
C34 C31 C9 111.9(4)
C33 C31 C9 108.2(3)
C32 C31 C9 109.3(4)
C31 C32 H32A 109.5
C31 C32 H32B 109.5
H32A C32 H32B 109.5
C31 C32 H32C 109.5
H32A C32 H32C 109.5
H32B C32 H32C 109.5
C31 C33 H33A 109.5
C31 C33 H33B 109.5
H33A C33 H33B 109.5
C31 C33 H33C 109.5
H33A C33 H33C 109.5
H33B C33 H33C 109.5
C31 C34 H34A 109.5
C31 C34 H34B 109.5
H34A C34 H34B 109.5
C31 C34 H34C 109.5
H34A C34 H34C 109.5
H34B C34 H34C 109.5
O2 C35 O1 128.1(4)
O2 C35 C36 118.3(4)
O1 C35 C36 113.5(3)
C35 C36 H36A 109.5
C35 C36 H36B 109.5
H36A C36 H36B 109.5
C35 C36 H36C 109.5
H36A C36 H36C 109.5
H36B C36 H36C 109.5

loop_
_geom_bond_atom_site_label_1
_geom_bond_atom_site_label_2
_geom_bond_distance
Ni N1 1.834(3)
Ni O1 1.902(2)
Ni C20 1.935(4)
Ni C13 1.936(4)
O1 C35 1.258(4)
O2 C35 1.197(4)
N1 C1 1.389(4)
N1 C12 1.395(4)
N2 C13 1.375(4)
N2 C14 1.382(4)
N2 C2 1.423(4)
N3 C13 1.371(4)
N3 C15 1.381(5)
N3 C16 1.458(5)
N4 C20 1.360(4)
N4 C21 1.386(4)
N4 C11 1.418(4)
N5 C20 1.355(5)
N5 C22 1.379(5)
N5 C23 1.671(8)
C1 C2 1.387(5)
C1 C6 1.404(4)
C2 C3 1.375(5)
C3 C4 1.405(5)
C3 H3A 0.9300
C4 C5 1.371(5)
C4 C27 1.546(5)
C5 C6 1.403(5)
C5 H5A 0.9300
C6 C7 1.440(5)
C7 C8 1.399(5)
C7 C12 1.407(5)
C8 C9 1.398(5)
C8 H8A 0.9300
C9 C10 1.377(5)
C9 C31 1.555(5)
C10 C11 1.394(5)
C10 H10A 0.9300
C11 C12 1.398(5)
C14 C15 1.339(5)
C14 H14A 0.9300
C15 H15A 0.9300
C16 C17 1.437(7)
C16 H16A 0.9700
C16 H16B 0.9700
C17 C18 1.473(7)
C17 H17A 0.9700
C17 H17B 0.9700
C18 C19 1.447(9)
C18 H18A 0.9700
C18 H18B 0.9700
C19 H19A 0.9600
C19 H19B 0.9600
C19 H19C 0.9600
C21 C22 1.313(5)
C21 H21A 0.9300
C22 H22A 0.9300
C23 C24 1.422(7)
C23 H23A 0.9600
C23 H23B 0.9600
C24 C25 1.632(7)
C24 H24A 0.9598
C24 H24B 0.9600
C25 C26 1.411(9)
C25 H25A 0.9600
C25 H25B 0.9600
C26 H26A 0.9600
C26 H26B 0.9600
C26 H26C 0.9599
C27 C29 1.484(6)
C27 C30 1.502(6)
C27 C28 1.528(7)
C28 H28A 0.9600
C28 H28B 0.9600
C28 H28C 0.9600
C29 H29A 0.9600
C29 H29B 0.9600
C29 H29C 0.9600
C30 H30A 0.9600
C30 H30B 0.9600
C30 H30C 0.9600
C31 C34 1.498(7)
C31 C33 1.505(6)
C31 C32 1.547(7)
C32 H32A 0.9600
C32 H32B 0.9600
C32 H32C 0.9600
C33 H33A 0.9600
C33 H33B 0.9600
C33 H33C 0.9600
C34 H34A 0.9600
C34 H34B 0.9600
C34 H34C 0.9600
C35 C36 1.547(5)
C36 H36A 0.9600
C36 H36B 0.9600
C36 H36C 0.9600

loop_
_geom_torsion_atom_site_label_1
_geom_torsion_atom_site_label_2
_geom_torsion_atom_site_label_3
_geom_torsion_atom_site_label_4
_geom_torsion
N1 Ni O1 C35 -20.1(5)
C20 Ni O1 C35 83.4(3)
C13 Ni O1 C35 -114.3(3)
O1 Ni N1 C1 -74.4(5)
C20 Ni N1 C1 -178.3(3)
C13 Ni N1 C1 19.7(3)
O1 Ni N1 C12 87.1(5)
C20 Ni N1 C12 -16.7(3)
C13 Ni N1 C12 -178.8(3)
C12 N1 C1 C2 -178.4(3)
Ni N1 C1 C2 -13.4(5)
C12 N1 C1 C6 1.3(4)
Ni N1 C1 C6 166.2(2)
N1 C1 C2 C3 179.1(3)
C6 C1 C2 C3 -0.6(5)
N1 C1 C2 N2 -4.4(5)
C6 C1 C2 N2 175.9(3)
C13 N2 C2 C3 -175.7(3)
C14 N2 C2 C3 15.5(5)
C13 N2 C2 C1 7.8(5)
C14 N2 C2 C1 -161.0(3)
C1 C2 C3 C4 2.9(5)
N2 C2 C3 C4 -173.5(3)
C2 C3 C4 C5 -2.9(5)
C2 C3 C4 C27 173.5(3)
C3 C4 C5 C6 0.5(5)
C27 C4 C5 C6 -175.8(3)
C4 C5 C6 C1 1.7(5)
C4 C5 C6 C7 -178.7(4)
C2 C1 C6 C5 -1.7(5)
N1 C1 C6 C5 178.6(3)
C2 C1 C6 C7 178.6(3)
N1 C1 C6 C7 -1.1(4)
C5 C6 C7 C8 0.1(8)
C1 C6 C7 C8 179.7(4)
C5 C6 C7 C12 -179.2(4)
C1 C6 C7 C12 0.5(4)
C12 C7 C8 C9 -0.1(6)
C6 C7 C8 C9 -179.2(4)
C7 C8 C9 C10 -2.1(6)
C7 C8 C9 C31 175.4(4)
C8 C9 C10 C11 2.6(6)
C31 C9 C10 C11 -174.9(4)
C9 C10 C11 C12 -0.8(5)
C9 C10 C11 N4 176.7(3)
C20 N4 C11 C10 175.5(3)
C21 N4 C11 C10 -11.9(5)
C20 N4 C11 C12 -7.0(5)
C21 N4 C11 C12 165.5(3)
C10 C11 C12 N1 179.6(3)
N4 C11 C12 N1 2.1(5)
C10 C11 C12 C7 -1.5(5)
N4 C11 C12 C7 -179.1(3)
C1 N1 C12 C11 178.0(3)
Ni N1 C12 C11 13.2(5)
C1 N1 C12 C7 -1.0(4)
Ni N1 C12 C7 -165.8(2)
C8 C7 C12 C11 1.9(5)
C6 C7 C12 C11 -178.7(3)
C8 C7 C12 N1 -179.1(3)
C6 C7 C12 N1 0.3(4)
C15 N3 C13 N2 0.1(4)
C16 N3 C13 N2 170.0(4)
C15 N3 C13 Ni -175.7(3)
C16 N3 C13 Ni -5.7(6)
C14 N2 C13 N3 0.2(4)
C2 N2 C13 N3 -169.9(3)
C14 N2 C13 Ni 175.9(3)
C2 N2 C13 Ni 5.9(5)
N1 Ni C13 N3 158.0(3)
O1 Ni C13 N3 -39.0(3)
C20 Ni C13 N3 62.8(6)
N1 Ni C13 N2 -16.7(3)
O1 Ni C13 N2 146.3(3)
C20 Ni C13 N2 -111.9(5)
C13 N2 C14 C15 -0.4(4)
C2 N2 C14 C15 169.6(3)
N2 C14 C15 N3 0.4(5)
C13 N3 C15 C14 -0.3(4)
C16 N3 C15 C14 -170.9(4)
C13 N3 C16 C17 149.2(5)
C15 N3 C16 C17 -41.8(7)
N3 C16 C17 C18 176.5(5)
C16 C17 C18 C19 -168.9(7)
C22 N5 C20 N4 1.2(4)
C23 N5 C20 N4 -157.6(4)
C22 N5 C20 Ni 176.1(3)
C23 N5 C20 Ni 17.3(5)
C21 N4 C20 N5 -1.3(4)
C11 N4 C20 N5 172.1(3)
C21 N4 C20 Ni -176.1(3)
C11 N4 C20 Ni -2.7(5)
N1 Ni C20 N5 -161.2(3)
O1 Ni C20 N5 35.4(3)
C13 Ni C20 N5 -66.0(6)
N1 Ni C20 N4 12.4(3)
O1 Ni C20 N4 -151.0(3)
C13 Ni C20 N4 107.6(5)
C20 N4 C21 C22 1.0(4)
C11 N4 C21 C22 -172.4(3)
N4 C21 C22 N5 -0.2(4)
C20 N5 C22 C21 -0.7(4)
C23 N5 C22 C21 157.9(4)
C20 N5 C23 C24 -123.3(5)
C22 N5 C23 C24 80.2(5)
N5 C23 C24 C25 164.9(6)
C23 C24 C25 C26 45.7(14)
C5 C4 C27 C29 101.9(5)
C3 C4 C27 C29 -74.4(5)
C5 C4 C27 C30 -16.7(6)
C3 C4 C27 C30 166.9(5)
C5 C4 C27 C28 -135.8(5)
C3 C4 C27 C28 47.9(6)
C10 C9 C31 C34 -10.8(6)
C8 C9 C31 C34 171.8(5)
C10 C9 C31 C33 110.9(5)
C8 C9 C31 C33 -66.5(6)
C10 C9 C31 C32 -131.0(4)
C8 C9 C31 C32 51.6(5)
Ni O1 C35 O2 -6.6(5)
Ni O1 C35 C36 176.6(2)
